data_2213024
loop_
_publ_author_name
'Yun Liu'
'Jian-Hua Xu'
'Mohd Mustaqim Rosli'
'Hoong-Kun Fun'

_publ_section_title
;Ethyl
 8,13-dioxo-8,13-dihydrobenz[5,6]indolo[2,1-<i>a</i>]isoquinoline-14-carboxylate
;
_journal_coeditor_code SJ2257
_journal_issue 4
_journal_name_full 'Acta Crystallographica Section E'
_journal_page_first o1902
_journal_page_last o1903
_journal_paper_doi 10.1107/S1600536807013189
_journal_volume 63
_journal_year 2007
_chemical_formula_iupac 'C23 H15 N O4'
_chemical_formula_moiety 'C23 H15 N O4'
_chemical_formula_sum 'C23 H15 N O4'
_chemical_formula_weight 369.36
_chemical_melting_point .511E-305
_chemical_name_systematic
;Ethyl
 8,13-dioxo-8,13-dihydrobenz[5,6]indolo[2,1-a]isoquinoline-14-carboxylate
;
_space_group_IT_number 2
_symmetry_cell_setting triclinic
_symmetry_space_group_name_Hall '-P 1'
_symmetry_space_group_name_H-M 'P -1'
_atom_sites_solution_hydrogens geom
_atom_sites_solution_primary direct
_atom_sites_solution_secondary difmap
_audit_creation_method SHELXL97
_cell_angle_alpha 79.5500(10)
_cell_angle_beta 86.6800(10)
_cell_angle_gamma 79.7370(10)
_cell_formula_units_Z 2
_cell_length_a 7.09130(10)
_cell_length_b 10.54350(10)
_cell_length_c 11.28080(10)
_cell_measurement_reflns_used 7314
_cell_measurement_temperature 100.00(10)
_cell_measurement_theta_max 32.50
_cell_measurement_theta_min 1.99
_cell_volume 815.887(16)
_computing_cell_refinement APEX2
_computing_data_collection 'APEX2 (Bruker, 2005)'
_computing_data_reduction 'SAINT (Bruker, 2005)'
_computing_molecular_graphics SHELXTL
_computing_publication_material
;
SHELXTL, PARST (Nardelli, 1995) and PLATON (Spek, 2003)
;
_computing_structure_refinement SHELXTL
_computing_structure_solution 'SHELXTL (Sheldrick, 1998)'
_diffrn_ambient_temperature 297(2)
_diffrn_detector_area_resol_mean 8.33
_diffrn_measured_fraction_theta_full 0.992
_diffrn_measured_fraction_theta_max 0.992
_diffrn_measurement_device_type 'Bruker SMART APEXII CCD area-detector'
_diffrn_measurement_method \w
_diffrn_radiation_monochromator graphite
_diffrn_radiation_source 'fine-focus sealed tube'
_diffrn_radiation_type MoK\a
_diffrn_radiation_wavelength 0.71073
_diffrn_reflns_av_R_equivalents 0.0186
_diffrn_reflns_av_sigmaI/netI 0.0251
_diffrn_reflns_limit_h_max 10
_diffrn_reflns_limit_h_min -10
_diffrn_reflns_limit_k_max 15
_diffrn_reflns_limit_k_min -15
_diffrn_reflns_limit_l_max 17
_diffrn_reflns_limit_l_min -16
_diffrn_reflns_number 11945
_diffrn_reflns_theta_full 32.50
_diffrn_reflns_theta_max 32.50
_diffrn_reflns_theta_min 1.99
_diffrn_standards_number 0
_exptl_absorpt_coefficient_mu 0.104
_exptl_absorpt_correction_T_max 0.9777
_exptl_absorpt_correction_T_min 0.7249
_exptl_absorpt_correction_type multi-scan
_exptl_absorpt_process_details '(SADABS; Bruker, 2005)'
_exptl_crystal_colour Yellow
_exptl_crystal_density_diffrn 1.503
_exptl_crystal_density_method 'not measured'
_exptl_crystal_description Block
_exptl_crystal_F_000 384
_exptl_crystal_size_max 0.49
_exptl_crystal_size_mid 0.35
_exptl_crystal_size_min 0.22
_refine_diff_density_max 0.538
_refine_diff_density_min -0.294
_refine_ls_extinction_coef 0.088(7)
_refine_ls_extinction_expression Fc^*^=kFc[1+0.001xFc^2^\l^3^/sin(2\q)]^-1/4^
_refine_ls_extinction_method 'SHELXTL (Sheldrick, 1998)'
_refine_ls_goodness_of_fit_ref 1.061
_refine_ls_hydrogen_treatment constr
_refine_ls_matrix_type full
_refine_ls_number_parameters 255
_refine_ls_number_reflns 5861
_refine_ls_number_restraints 0
_refine_ls_restrained_S_all 1.061
_refine_ls_R_factor_all 0.0488
_refine_ls_R_factor_gt 0.0439
_refine_ls_shift/su_max 0.000
_refine_ls_shift/su_mean 0.000
_refine_ls_structure_factor_coef Fsqd
_refine_ls_weighting_details 'calc w = 1/[\s^2^(Fo^2^)+(0.0751P)^2^+0.2183P] where P=(Fo^2^+2Fc^2^)/3'
_refine_ls_weighting_scheme calc
_refine_ls_wR_factor_gt 0.1215
_refine_ls_wR_factor_ref 0.1271
_reflns_number_gt 5199
_reflns_number_total 5861
_reflns_threshold_expression I>2\s(I)
_cod_data_source_file sj2257.cif
_cod_data_source_block I
_cod_depositor_comments
;
The following automatic conversions were performed:
'_symmetry_cell_setting' value 'Triclinic' changed to 'triclinic'
according to '/home/saulius/struct/CIF-dictionaries/cif_core.dic'
dictionary named 'cif_core.dic' version 2.4.1 from 2010-06-29.

Automatic conversion script
Id: cif_fix_enum 1527 2010-12-29 10:47:43Z saulius 

The following automatic conversions were performed:

'_symmetry_cell_setting' value 'Triclinic' changed to 'triclinic'
according to /home/saulius/struct/CIF-dictionaries/cif_core.dic
dictionary named 'cif_core.dic' version 2.4.1 from 2010-06-29.

Automatic conversion script
Id: cif_fix_values 1715 2011-07-08 13:25:40Z adriana 
;
_cod_original_cell_volume 815.89(2)
_cod_database_code 2213024
_cod_database_fobs_code 2213024

loop_
_symmetry_equiv_pos_as_xyz
'x, y, z'
'-x, -y, -z'

loop_
_atom_site_type_symbol
_atom_site_label
_atom_site_fract_x
_atom_site_fract_y
_atom_site_fract_z
_atom_site_U_iso_or_equiv
_atom_site_adp_type
_atom_site_calc_flag
_atom_site_refinement_flags
_atom_site_occupancy
O O1 0.41352(9) 0.75927(6) -0.24460(6) 0.01458(13) Uani d . 1
O O2 0.09286(10) 0.79122(7) -0.25816(6) 0.01638(14) Uani d . 1
O O3 0.17552(11) 0.43053(7) 0.29997(6) 0.01881(15) Uani d . 1
O O4 0.19806(11) 0.89083(6) -0.00694(6) 0.01698(14) Uani d . 1
N N1 0.24201(10) 0.44546(7) 0.03308(6) 0.01065(13) Uani d . 1
C C1 0.24795(12) 0.31201(8) 0.07331(8) 0.01235(15) Uani d . 1
H H1A 0.2247 0.2803 0.1543 0.015 Uiso calc R 1
C C2 0.28782(13) 0.22918(8) -0.00662(8) 0.01381(15) Uani d . 1
H H2A 0.2932 0.1399 0.0204 0.017 Uiso calc R 1
C C3 0.32215(12) 0.27594(8) -0.13241(8) 0.01245(15) Uani d . 1
C C4 0.36546(13) 0.18835(9) -0.21475(8) 0.01560(16) Uani d . 1
H H4A 0.3752 0.0988 -0.1874 0.019 Uiso calc R 1
C C5 0.39345(14) 0.23508(9) -0.33595(8) 0.01672(17) Uani d . 1
H H5A 0.4221 0.1767 -0.3898 0.020 Uiso calc R 1
C C6 0.37890(14) 0.37010(9) -0.37836(8) 0.01609(17) Uani d . 1
H H6A 0.3971 0.4007 -0.4601 0.019 Uiso calc R 1
C C7 0.33762(13) 0.45779(8) -0.29914(8) 0.01424(16) Uani d . 1
H H7A 0.3285 0.5471 -0.3278 0.017 Uiso calc R 1
C C8 0.30928(12) 0.41209(8) -0.17480(7) 0.01149(15) Uani d . 1
C C9 0.26685(12) 0.49918(8) -0.08825(7) 0.01083(15) Uani d . 1
C C10 0.24443(12) 0.63503(8) -0.09672(7) 0.01086(14) Uani d . 1
C C11 0.20917(12) 0.66228(8) 0.02069(7) 0.01111(14) Uani d . 1
C C12 0.18228(12) 0.78886(8) 0.06206(7) 0.01185(15) Uani d . 1
C C13 0.13789(12) 0.78356(8) 0.19364(7) 0.01181(15) Uani d . 1
C C14 0.09389(13) 0.90051(8) 0.23892(8) 0.01376(15) Uani d . 1
H H14A 0.0899 0.9801 0.1869 0.017 Uiso calc R 1
C C15 0.05599(13) 0.89813(9) 0.36174(8) 0.01474(16) Uani d . 1
H H15A 0.0270 0.9763 0.3914 0.018 Uiso calc R 1
C C16 0.06134(13) 0.77918(9) 0.44050(8) 0.01467(16) Uani d . 1
H H16A 0.0381 0.7779 0.5227 0.018 Uiso calc R 1
C C17 0.10168(13) 0.66215(9) 0.39566(8) 0.01370(15) Uani d . 1
H H17A 0.1035 0.5829 0.4480 0.016 Uiso calc R 1
C C18 0.13925(12) 0.66312(8) 0.27281(7) 0.01180(15) Uani d . 1
C C19 0.17588(12) 0.53431(8) 0.22967(7) 0.01221(15) Uani d . 1
C C20 0.20749(12) 0.54474(8) 0.10029(7) 0.01105(14) Uani d . 1
C C21 0.23822(12) 0.73651(8) -0.20768(7) 0.01118(15) Uani d . 1
C C22 0.42074(13) 0.86031(9) -0.35030(8) 0.01533(16) Uani d . 1
H H22A 0.3328 0.9395 -0.3398 0.018 Uiso calc R 1
H H22B 0.3855 0.8310 -0.4214 0.018 Uiso calc R 1
C C23 0.62385(13) 0.88583(9) -0.36364(9) 0.01744(17) Uani d . 1
H H23A 0.6368 0.9489 -0.4352 0.026 Uiso calc R 1
H H23B 0.7098 0.8057 -0.3695 0.026 Uiso calc R 1
H H23C 0.6545 0.9191 -0.2947 0.026 Uiso calc R 1

loop_
_atom_site_aniso_label
_atom_site_aniso_U_11
_atom_site_aniso_U_22
_atom_site_aniso_U_33
_atom_site_aniso_U_12
_atom_site_aniso_U_13
_atom_site_aniso_U_23
O1 0.0128(3) 0.0154(3) 0.0137(3) -0.0035(2) 0.0003(2) 0.0032(2)
O2 0.0141(3) 0.0184(3) 0.0149(3) -0.0029(2) -0.0013(2) 0.0021(2)
O3 0.0296(4) 0.0126(3) 0.0124(3) -0.0020(3) 0.0017(3) 0.0004(2)
O4 0.0246(3) 0.0114(3) 0.0144(3) -0.0039(2) 0.0013(2) -0.0005(2)
N1 0.0123(3) 0.0099(3) 0.0097(3) -0.0021(2) 0.0000(2) -0.0016(2)
C1 0.0139(3) 0.0099(3) 0.0126(3) -0.0017(3) -0.0008(3) -0.0004(3)
C2 0.0159(4) 0.0111(3) 0.0140(3) -0.0019(3) -0.0006(3) -0.0014(3)
C3 0.0124(3) 0.0118(3) 0.0133(3) -0.0016(3) -0.0008(3) -0.0027(3)
C4 0.0173(4) 0.0136(3) 0.0165(4) -0.0018(3) -0.0003(3) -0.0052(3)
C5 0.0183(4) 0.0163(4) 0.0169(4) -0.0023(3) 0.0008(3) -0.0073(3)
C6 0.0181(4) 0.0177(4) 0.0132(3) -0.0031(3) 0.0014(3) -0.0051(3)
C7 0.0174(4) 0.0136(3) 0.0120(3) -0.0033(3) 0.0008(3) -0.0029(3)
C8 0.0114(3) 0.0121(3) 0.0112(3) -0.0020(3) 0.0001(3) -0.0028(3)
C9 0.0119(3) 0.0111(3) 0.0092(3) -0.0022(3) 0.0003(2) -0.0010(2)
C10 0.0125(3) 0.0104(3) 0.0095(3) -0.0025(3) 0.0006(3) -0.0011(2)
C11 0.0121(3) 0.0105(3) 0.0105(3) -0.0022(3) 0.0002(3) -0.0012(2)
C12 0.0128(3) 0.0113(3) 0.0115(3) -0.0021(3) -0.0005(3) -0.0022(3)
C13 0.0120(3) 0.0125(3) 0.0113(3) -0.0025(3) 0.0000(3) -0.0028(3)
C14 0.0152(4) 0.0133(3) 0.0137(3) -0.0030(3) 0.0001(3) -0.0043(3)
C15 0.0150(4) 0.0162(4) 0.0145(4) -0.0028(3) 0.0002(3) -0.0067(3)
C16 0.0141(4) 0.0185(4) 0.0123(3) -0.0029(3) 0.0002(3) -0.0052(3)
C17 0.0146(3) 0.0155(4) 0.0108(3) -0.0024(3) -0.0003(3) -0.0021(3)
C18 0.0120(3) 0.0122(3) 0.0112(3) -0.0020(3) -0.0001(3) -0.0023(3)
C19 0.0131(3) 0.0125(3) 0.0106(3) -0.0014(3) -0.0001(3) -0.0018(3)
C20 0.0125(3) 0.0108(3) 0.0099(3) -0.0020(3) 0.0001(3) -0.0021(2)
C21 0.0134(3) 0.0106(3) 0.0100(3) -0.0030(3) 0.0011(3) -0.0024(2)
C22 0.0153(4) 0.0163(4) 0.0130(3) -0.0050(3) -0.0006(3) 0.0036(3)
C23 0.0152(4) 0.0178(4) 0.0179(4) -0.0053(3) -0.0003(3) 0.0031(3)

loop_
_atom_type_symbol
_atom_type_description
_atom_type_scat_dispersion_real
_atom_type_scat_dispersion_imag
_atom_type_scat_source
C C 0.0033 0.0016 'International Tables Vol C Tables 4.2.6.8 and 6.1.1.4'
H H 0.0000 0.0000 'International Tables Vol C Tables 4.2.6.8 and 6.1.1.4'
N N 0.0061 0.0033 'International Tables Vol C Tables 4.2.6.8 and 6.1.1.4'
O O 0.0106 0.0060 'International Tables Vol C Tables 4.2.6.8 and 6.1.1.4'

loop_
_geom_angle_atom_site_label_1
_geom_angle_atom_site_label_2
_geom_angle_atom_site_label_3
_geom_angle
C21 O1 C22 115.45(7)
C20 N1 C1 127.96(7)
C20 N1 C9 109.22(7)
C1 N1 C9 122.81(7)
C2 C1 N1 119.22(8)
C2 C1 H1A 120.4
N1 C1 H1A 120.4
C1 C2 C3 121.46(8)
C1 C2 H2A 119.3
C3 C2 H2A 119.3
C4 C3 C8 119.43(8)
C4 C3 C2 120.92(8)
C8 C3 C2 119.64(8)
C5 C4 C3 120.24(8)
C5 C4 H4A 119.9
C3 C4 H4A 119.9
C4 C5 C6 120.43(8)
C4 C5 H5A 119.8
C6 C5 H5A 119.8
C7 C6 C5 120.33(8)
C7 C6 H6A 119.8
C5 C6 H6A 119.8
C6 C7 C8 120.17(8)
C6 C7 H7A 119.9
C8 C7 H7A 119.9
C7 C8 C3 119.39(8)
C7 C8 C9 122.44(8)
C3 C8 C9 118.17(7)
N1 C9 C10 107.55(7)
N1 C9 C8 118.61(7)
C10 C9 C8 133.84(7)
C9 C10 C11 107.20(7)
C9 C10 C21 128.11(7)
C11 C10 C21 124.43(7)
C20 C11 C10 108.65(7)
C20 C11 C12 122.18(7)
C10 C11 C12 129.15(7)
O4 C12 C11 121.98(8)
O4 C12 C13 122.78(8)
C11 C12 C13 115.23(7)
C14 C13 C18 119.56(8)
C14 C13 C12 119.04(7)
C18 C13 C12 121.39(7)
C15 C14 C13 120.17(8)
C15 C14 H14A 119.9
C13 C14 H14A 119.9
C14 C15 C16 120.36(8)
C14 C15 H15A 119.8
C16 C15 H15A 119.8
C17 C16 C15 119.79(8)
C17 C16 H16A 120.1
C15 C16 H16A 120.1
C16 C17 C18 120.44(8)
C16 C17 H17A 119.8
C18 C17 H17A 119.8
C17 C18 C13 119.65(8)
C17 C18 C19 117.89(7)
C13 C18 C19 122.45(7)
O3 C19 C20 124.32(8)
O3 C19 C18 121.47(8)
C20 C19 C18 114.20(7)
N1 C20 C11 107.38(7)
N1 C20 C19 128.28(7)
C11 C20 C19 124.34(7)
O2 C21 O1 124.20(8)
O2 C21 C10 124.16(8)
O1 C21 C10 111.64(7)
O1 C22 C23 106.69(7)
O1 C22 H22A 110.4
C23 C22 H22A 110.4
O1 C22 H22B 110.4
C23 C22 H22B 110.4
H22A C22 H22B 108.6
C22 C23 H23A 109.5
C22 C23 H23B 109.5
H23A C23 H23B 109.5
C22 C23 H23C 109.5
H23A C23 H23C 109.5
H23B C23 H23C 109.5

loop_
_geom_bond_atom_site_label_1
_geom_bond_atom_site_label_2
_geom_bond_distance
O1 C21 1.3366(10)
O1 C22 1.4529(10)
O2 C21 1.2068(11)
O3 C19 1.2297(10)
O4 C12 1.2262(10)
N1 C20 1.3805(10)
N1 C1 1.3918(10)
N1 C9 1.3969(10)
C1 C2 1.3504(12)
C1 H1A 0.9300
C2 C3 1.4370(12)
C2 H2A 0.9300
C3 C4 1.4096(12)
C3 C8 1.4167(12)
C4 C5 1.3821(13)
C4 H4A 0.9300
C5 C6 1.4045(13)
C5 H5A 0.9300
C6 C7 1.3828(12)
C6 H6A 0.9300
C7 C8 1.4130(11)
C7 H7A 0.9300
C8 C9 1.4421(11)
C9 C10 1.3989(11)
C10 C11 1.4048(11)
C10 C21 1.4891(11)
C11 C20 1.3938(11)
C11 C12 1.4698(11)
C12 C13 1.4924(12)
C13 C14 1.3969(12)
C13 C18 1.4127(11)
C14 C15 1.3926(12)
C14 H14A 0.9300
C15 C16 1.3952(13)
C15 H15A 0.9300
C16 C17 1.3943(12)
C16 H16A 0.9300
C17 C18 1.3945(11)
C17 H17A 0.9300
C18 C19 1.4993(12)
C19 C20 1.4509(11)
C22 C23 1.5059(13)
C22 H22A 0.9700
C22 H22B 0.9700
C23 H23A 0.9600
C23 H23B 0.9600
C23 H23C 0.9600

loop_
_geom_hbond_atom_site_label_D
_geom_hbond_atom_site_label_H
_geom_hbond_atom_site_label_A
_geom_hbond_site_symmetry_A
_geom_hbond_distance_DH
_geom_hbond_distance_HA
_geom_hbond_distance_DA
_geom_hbond_angle_DHA
_geom_hbond_publ_flag
C1 H1A O3 1_555 0.93 2.45 3.0240(10) 120 y
C16 H16A O2 1_556 0.93 2.56 3.4460(10) 160 y
C23 H23B O3 2_665 0.96 2.47 3.3500(10) 152 y

loop_
_geom_torsion_atom_site_label_1
_geom_torsion_atom_site_label_2
_geom_torsion_atom_site_label_3
_geom_torsion_atom_site_label_4
_geom_torsion
C20 N1 C1 C2 -178.75(8)
C9 N1 C1 C2 3.07(12)
N1 C1 C2 C3 -0.69(13)
C1 C2 C3 C4 179.38(8)
C1 C2 C3 C8 -1.66(13)
C8 C3 C4 C5 -0.56(13)
C2 C3 C4 C5 178.39(8)
C3 C4 C5 C6 -0.06(14)
C4 C5 C6 C7 0.43(14)
C5 C6 C7 C8 -0.15(14)
C6 C7 C8 C3 -0.47(13)
C6 C7 C8 C9 179.69(8)
C4 C3 C8 C7 0.82(12)
C2 C3 C8 C7 -178.15(8)
C4 C3 C8 C9 -179.33(7)
C2 C3 C8 C9 1.70(12)
C20 N1 C9 C10 -0.88(9)
C1 N1 C9 C10 177.61(7)
C20 N1 C9 C8 178.56(7)
C1 N1 C9 C8 -2.96(12)
C7 C8 C9 N1 -179.65(7)
C3 C8 C9 N1 0.50(12)
C7 C8 C9 C10 -0.39(15)
C3 C8 C9 C10 179.76(9)
N1 C9 C10 C11 0.98(9)
C8 C9 C10 C11 -178.34(9)
N1 C9 C10 C21 -173.34(8)
C8 C9 C10 C21 7.34(15)
C9 C10 C11 C20 -0.74(9)
C21 C10 C11 C20 173.85(7)
C9 C10 C11 C12 177.62(8)
C21 C10 C11 C12 -7.79(14)
C20 C11 C12 O4 174.44(8)
C10 C11 C12 O4 -3.72(14)
C20 C11 C12 C13 -4.61(12)
C10 C11 C12 C13 177.23(8)
O4 C12 C13 C14 6.42(13)
C11 C12 C13 C14 -174.54(7)
O4 C12 C13 C18 -173.67(8)
C11 C12 C13 C18 5.37(12)
C18 C13 C14 C15 1.48(13)
C12 C13 C14 C15 -178.62(8)
C13 C14 C15 C16 -0.09(13)
C14 C15 C16 C17 -1.08(13)
C15 C16 C17 C18 0.86(13)
C16 C17 C18 C13 0.53(13)
C16 C17 C18 C19 -178.22(8)
C14 C13 C18 C17 -1.69(12)
C12 C13 C18 C17 178.40(8)
C14 C13 C18 C19 177.00(8)
C12 C13 C18 C19 -2.91(12)
C17 C18 C19 O3 -0.92(13)
C13 C18 C19 O3 -179.63(8)
C17 C18 C19 C20 178.10(7)
C13 C18 C19 C20 -0.61(12)
C1 N1 C20 C11 -177.96(8)
C9 N1 C20 C11 0.42(9)
C1 N1 C20 C19 2.47(14)
C9 N1 C20 C19 -179.15(8)
C10 C11 C20 N1 0.20(9)
C12 C11 C20 N1 -178.30(7)
C10 C11 C20 C19 179.79(8)
C12 C11 C20 C19 1.29(13)
O3 C19 C20 N1 -0.05(15)
C18 C19 C20 N1 -179.05(8)
O3 C19 C20 C11 -179.56(8)
C18 C19 C20 C11 1.45(12)
C22 O1 C21 O2 2.12(12)
C22 O1 C21 C10 -178.03(7)
C9 C10 C21 O2 91.73(11)
C11 C10 C21 O2 -81.69(11)
C9 C10 C21 O1 -88.12(10)
C11 C10 C21 O1 98.46(9)
C21 O1 C22 C23 170.70(7)

loop_
_cod_related_entry_id
_cod_related_entry_database
_cod_related_entry_code
1 ChemSpider 17222116
